data_4508926
loop_
_publ_author_name
'Wen, Li-Li'
'Lu, Zhen-Da'
'Ren, Xiao-Ming'
'Duan, Chun-Ying'
'Meng, Qing-Jin'
'Gao, Song'

_publ_section_title
;
 Metal-Organic Coordination Polymers Containing Pyridine-2,3-dicarboxylic
 AcidN-Oxide (2,3-PDCO)
;
_journal_issue 1
_journal_name_full 'Crystal Growth &amp; Design'
_journal_page_first 227
_journal_paper_doi 10.1021/cg800329k
_journal_volume 9
_journal_year 2009
_chemical_formula_moiety 'C17 H15 Mn N3 O7'
_chemical_formula_sum 'C17 H15 Mn N3 O7'
_chemical_formula_weight 428.26
_chemical_name_systematic
; 
 ? 
;
_space_group_IT_number 15
_symmetry_cell_setting monoclinic
_symmetry_space_group_name_Hall '-C 2yc'
_symmetry_space_group_name_H-M 'C 1 2/c 1'
_atom_sites_solution_hydrogens geom
_atom_sites_solution_primary direct
_atom_sites_solution_secondary difmap
_audit_creation_method SHELXL-97
_cell_angle_alpha 90.00
_cell_angle_beta 100.896(4)
_cell_angle_gamma 90.00
_cell_formula_units_Z 8
_cell_length_a 19.914(4)
_cell_length_b 11.607(2)
_cell_length_c 15.188(3)
_cell_measurement_reflns_used 654
_cell_measurement_temperature 293(2)
_cell_measurement_theta_max 20.62
_cell_measurement_theta_min 2.34
_cell_volume 3447.3(11)
_computing_cell_refinement SMART
_computing_data_collection 'SMART (Bruker, 2000)'
_computing_data_reduction 'SAINT (Bruker, 2000)'
_computing_molecular_graphics SHELXTL
_computing_publication_material SHELXTL
_computing_structure_refinement SHELXTL
_computing_structure_solution 'SHELXTL (Bruker, 2000)'
_diffrn_ambient_temperature 293(2)
_diffrn_measured_fraction_theta_full 0.997
_diffrn_measured_fraction_theta_max 0.997
_diffrn_measurement_device_type 'Bruker Smart Apex CCD area detector'
_diffrn_measurement_method 'phi and omega scans'
_diffrn_radiation_monochromator graphite
_diffrn_radiation_source 'sealed tube'
_diffrn_radiation_type MoK\a
_diffrn_radiation_wavelength 0.71073
_diffrn_reflns_av_R_equivalents 0.0402
_diffrn_reflns_av_sigmaI/netI 0.0483
_diffrn_reflns_limit_h_max 24
_diffrn_reflns_limit_h_min -19
_diffrn_reflns_limit_k_max 14
_diffrn_reflns_limit_k_min -14
_diffrn_reflns_limit_l_max 16
_diffrn_reflns_limit_l_min -18
_diffrn_reflns_number 9144
_diffrn_reflns_theta_full 26.00
_diffrn_reflns_theta_max 26.00
_diffrn_reflns_theta_min 2.04
_exptl_absorpt_coefficient_mu 0.815
_exptl_absorpt_correction_T_max 0.88
_exptl_absorpt_correction_T_min 0.85
_exptl_absorpt_correction_type multi-scan
_exptl_absorpt_process_details 'SADABS, Bruker(2000)'
_exptl_crystal_colour yellow
_exptl_crystal_density_diffrn 1.650
_exptl_crystal_density_method 'not measured'
_exptl_crystal_description block
_exptl_crystal_F_000 1752
_exptl_crystal_size_max 0.20
_exptl_crystal_size_mid 0.18
_exptl_crystal_size_min 0.15
_refine_diff_density_max 0.287
_refine_diff_density_min -0.810
_refine_diff_density_rms 0.070
_refine_ls_extinction_method none
_refine_ls_goodness_of_fit_ref 1.067
_refine_ls_hydrogen_treatment constr
_refine_ls_matrix_type full
_refine_ls_number_parameters 257
_refine_ls_number_reflns 3388
_refine_ls_number_restraints 0
_refine_ls_restrained_S_all 1.067
_refine_ls_R_factor_all 0.0619
_refine_ls_R_factor_gt 0.0458
_refine_ls_shift/su_max 0.000
_refine_ls_shift/su_mean 0.000
_refine_ls_structure_factor_coef Fsqd
_refine_ls_weighting_details 'calc w=1/[\s^2^(Fo^2^)+(0.05P)^2^+1.22P] where P=(Fo^2^+2Fc^2^)/3'
_refine_ls_weighting_scheme calc
_refine_ls_wR_factor_gt 0.0962
_refine_ls_wR_factor_ref 0.1000
_reflns_number_gt 2665
_reflns_number_total 3388
_reflns_threshold_expression >2sigma(I)
_cod_data_source_file cg800329ksup10.cif
_cod_data_source_block 50925bm
_cod_depositor_comments
;
The following automatic conversions were performed:

'_symmetry_cell_setting' value 'Monoclinic' changed to 'monoclinic'
according to /home/saulius/struct/CIF-dictionaries/cif_core.dic
dictionary named 'cif_core.dic' version 2.4.2 from 2011-04-26.

Automatic conversion script
Id: cif_fix_values 1891 2012-01-12 08:04:46Z andrius 
;
_cod_original_cell_volume 3447.2(11)
_cod_original_sg_symbol_H-M 'C2/c  '
_cod_database_code 4508926

loop_
_symmetry_equiv_pos_as_xyz
'x, y, z'
'-x, y, -z+1/2'
'x+1/2, y+1/2, z'
'-x+1/2, y+1/2, -z+1/2'
'-x, -y, -z'
'x, -y, z-1/2'
'-x+1/2, -y+1/2, -z'
'x+1/2, -y+1/2, z-1/2'

loop_
_atom_site_label
_atom_site_type_symbol
_atom_site_fract_x
_atom_site_fract_y
_atom_site_fract_z
_atom_site_U_iso_or_equiv
_atom_site_adp_type
_atom_site_occupancy
_atom_site_symmetry_multiplicity
_atom_site_calc_flag
_atom_site_refinement_flags
Mn1 Mn 0.5000 0.58964(5) 0.2500 0.02267(15) Uani 1 2 d S
Mn2 Mn 0.2500 0.7500 0.0000 0.02229(15) Uani 1 2 d S
C1 C 0.54170(16) 0.3350(2) 0.2086(2) 0.0345(7) Uani 1 1 d .
H1 H 0.5708 0.3756 0.1787 0.041 Uiso 1 1 calc R
C2 C 0.54431(16) 0.2166(2) 0.2075(2) 0.0343(7) Uani 1 1 d .
H2 H 0.5753 0.1788 0.1787 0.041 Uiso 1 1 calc R
C3 C 0.5000 0.1542(3) 0.2500 0.0299(9) Uani 1 2 d S
C4 C 0.5000 0.0255(3) 0.2500 0.0304(9) Uani 1 2 d S
C5 C 0.44020(16) -0.0357(2) 0.2478(2) 0.0348(7) Uani 1 1 d .
H5 H 0.3989 0.0025 0.2462 0.042 Uiso 1 1 calc R
C6 C 0.44283(15) -0.1540(2) 0.2480(2) 0.0338(7) Uani 1 1 d .
H6 H 0.4022 -0.1941 0.2466 0.041 Uiso 1 1 calc R
C7 C 0.33428(13) 0.5691(2) 0.15824(17) 0.0237(5) Uani 1 1 d .
C8 C 0.31396(13) 0.4446(2) 0.14798(17) 0.0215(5) Uani 1 1 d .
C9 C 0.37904(14) 0.3994(2) 0.02449(19) 0.0275(6) Uani 1 1 d .
C10 C 0.33438(15) 0.3655(2) 0.08890(19) 0.0266(6) Uani 1 1 d .
C11 C 0.31299(17) 0.2525(3) 0.0917(2) 0.0377(7) Uani 1 1 d .
H11 H 0.3264 0.1988 0.0530 0.045 Uiso 1 1 calc R
C12 C 0.2723(2) 0.2178(3) 0.1506(2) 0.0462(9) Uani 1 1 d .
H12 H 0.2581 0.1416 0.1516 0.055 Uiso 1 1 calc R
C13 C 0.25308(17) 0.2971(3) 0.2078(2) 0.0375(7) Uani 1 1 d .
H13 H 0.2257 0.2749 0.2481 0.045 Uiso 1 1 calc R
C14 C 0.15346(15) 0.5400(3) 0.0146(3) 0.0408(8) Uani 1 1 d .
H14 H 0.1953 0.5021 0.0285 0.049 Uiso 1 1 calc R
C15 C 0.09500(15) 0.4784(2) 0.0177(2) 0.0372(7) Uani 1 1 d .
H15 H 0.0980 0.4007 0.0331 0.045 Uiso 1 1 calc R
C16 C 0.03209(13) 0.5313(2) -0.00193(18) 0.0234(5) Uani 1 1 d .
C17 C 0.03181(13) 0.6457(2) -0.0236(2) 0.0301(6) Uani 1 1 d .
H17 H -0.0093 0.6858 -0.0365 0.036 Uiso 1 1 calc R
C18 C 0.09284(15) 0.7019(2) -0.0265(2) 0.0317(6) Uani 1 1 d .
H18 H 0.0912 0.7792 -0.0429 0.038 Uiso 1 1 calc R
N1 N 0.5000 0.3945(3) 0.2500 0.0285(7) Uani 1 2 d S
N2 N 0.5000 -0.2155(3) 0.2500 0.0266(7) Uani 1 2 d S
N3 N 0.15324(12) 0.65101(19) -0.00724(17) 0.0294(5) Uani 1 1 d .
N4 N 0.27379(12) 0.40709(19) 0.20552(15) 0.0277(5) Uani 1 1 d .
O1 O 0.38910(10) 0.59138(16) 0.21045(13) 0.0298(4) Uani 1 1 d .
O2 O 0.29482(9) 0.64262(15) 0.11567(13) 0.0269(4) Uani 1 1 d .
O3 O 0.39272(10) 0.50435(16) 0.01965(13) 0.0298(4) Uani 1 1 d .
O4 O 0.39893(13) 0.32227(19) -0.01992(17) 0.0491(6) Uani 1 1 d .
O5 O 0.25389(12) 0.48119(18) 0.26204(13) 0.0375(5) Uani 1 1 d .
O6 O 0.51060(11) 0.58351(19) 0.11231(14) 0.0368(5) Uani 1 1 d .
H6A H 0.5123 0.6519 0.0928 0.055 Uiso 1 1 d R
H6B H 0.5474 0.5483 0.1086 0.055 Uiso 1 1 d R
O7 O 0.20974(12) 0.87947(19) 0.07893(15) 0.0407(5) Uani 1 1 d .
H7A H 0.2391 0.9329 0.0925 0.061 Uiso 1 1 d R
H7C H 0.2017 0.8485 0.1266 0.061 Uiso 1 1 d R

loop_
_atom_site_aniso_label
_atom_site_aniso_U_11
_atom_site_aniso_U_22
_atom_site_aniso_U_33
_atom_site_aniso_U_23
_atom_site_aniso_U_13
_atom_site_aniso_U_12
Mn1 0.0246(3) 0.0167(3) 0.0265(3) 0.000 0.0044(2) 0.000
Mn2 0.0206(3) 0.0201(3) 0.0268(3) 0.0017(2) 0.0060(2) -0.0031(2)
C1 0.0416(17) 0.0227(13) 0.0410(17) 0.0052(13) 0.0124(13) 0.0015(13)
C2 0.0446(17) 0.0184(12) 0.0426(17) -0.0045(12) 0.0150(14) 0.0014(12)
C3 0.038(2) 0.0105(17) 0.037(2) 0.000 -0.0044(18) 0.000
C4 0.042(2) 0.0218(19) 0.0258(19) 0.000 0.0021(17) 0.000
C5 0.0382(17) 0.0202(13) 0.0447(17) -0.0013(12) 0.0040(13) 0.0034(12)
C6 0.0291(15) 0.0235(14) 0.0486(18) -0.0035(12) 0.0066(13) -0.0053(11)
C7 0.0234(13) 0.0228(13) 0.0282(13) -0.0001(11) 0.0128(11) -0.0018(10)
C8 0.0189(12) 0.0176(12) 0.0279(13) 0.0010(10) 0.0042(10) 0.0007(9)
C9 0.0244(14) 0.0269(15) 0.0324(15) -0.0008(12) 0.0083(11) 0.0027(11)
C10 0.0307(14) 0.0207(13) 0.0270(14) 0.0022(10) 0.0019(11) -0.0033(11)
C11 0.0500(19) 0.0266(15) 0.0408(16) -0.0025(13) 0.0196(14) -0.0030(14)
C12 0.070(2) 0.0199(14) 0.052(2) -0.0052(14) 0.0199(18) -0.0183(15)
C13 0.0468(18) 0.0313(15) 0.0371(17) 0.0019(13) 0.0149(14) -0.0144(14)
C14 0.0192(14) 0.0264(15) 0.076(2) 0.0067(15) 0.0072(14) 0.0004(11)
C15 0.0232(13) 0.0182(13) 0.071(2) 0.0090(14) 0.0118(14) 0.0000(11)
C16 0.0222(13) 0.0202(12) 0.0275(13) -0.0011(10) 0.0040(10) -0.0052(10)
C17 0.0133(13) 0.0298(15) 0.0458(17) 0.0059(13) 0.0025(11) -0.0004(10)
C18 0.0329(15) 0.0165(12) 0.0450(16) 0.0120(12) 0.0058(13) 0.0044(11)
N1 0.0358(19) 0.0151(15) 0.0330(18) 0.000 0.0023(14) 0.000
N2 0.0273(17) 0.0144(14) 0.0385(18) 0.000 0.0074(14) 0.000
N3 0.0221(11) 0.0182(11) 0.0477(14) 0.0005(10) 0.0060(10) -0.0048(9)
N4 0.0318(13) 0.0244(11) 0.0263(12) 0.0025(10) 0.0044(9) -0.0075(10)
O1 0.0238(10) 0.0300(10) 0.0354(11) -0.0047(9) 0.0052(8) -0.0039(8)
O2 0.0282(10) 0.0224(9) 0.0303(10) 0.0058(8) 0.0064(8) 0.0053(8)
O3 0.0383(11) 0.0200(9) 0.0348(10) 0.0030(8) 0.0161(9) 0.0002(8)
O4 0.0616(16) 0.0295(12) 0.0692(16) -0.0054(11) 0.0454(13) 0.0009(11)
O5 0.0532(13) 0.0326(11) 0.0322(10) -0.0032(9) 0.0225(10) 0.0049(10)
O6 0.0385(12) 0.0389(12) 0.0370(11) 0.0070(9) 0.0170(9) 0.0045(9)
O7 0.0529(14) 0.0357(11) 0.0342(12) -0.0057(9) 0.0101(10) 0.0079(10)

loop_
_atom_type_symbol
_atom_type_description
_atom_type_scat_dispersion_real
_atom_type_scat_dispersion_imag
_atom_type_scat_source
C C 0.0033 0.0016 'International Tables Vol C Tables 4.2.6.8 and 6.1.1.4'
H H 0.0000 0.0000 'International Tables Vol C Tables 4.2.6.8 and 6.1.1.4'
N N 0.0061 0.0033 'International Tables Vol C Tables 4.2.6.8 and 6.1.1.4'
O O 0.0106 0.0060 'International Tables Vol C Tables 4.2.6.8 and 6.1.1.4'
Mn Mn 0.3368 0.7283 'International Tables Vol C Tables 4.2.6.8 and 6.1.1.4'

loop_
_geom_angle_atom_site_label_1
_geom_angle_atom_site_label_2
_geom_angle_atom_site_label_3
_geom_angle
_geom_angle_site_symmetry_1
_geom_angle_site_symmetry_3
O6 Mn1 O6 176.19(12) 2_655 .
O6 Mn1 O1 89.30(8) 2_655 .
O6 Mn1 O1 90.74(8) . .
O6 Mn1 O1 90.74(8) 2_655 2_655
O6 Mn1 O1 89.30(8) . 2_655
O1 Mn1 O1 178.94(10) . 2_655
O6 Mn1 N2 91.90(6) 2_655 1_565
O6 Mn1 N2 91.90(6) . 1_565
O1 Mn1 N2 89.47(5) . 1_565
O1 Mn1 N2 89.47(5) 2_655 1_565
O6 Mn1 N1 88.10(6) 2_655 .
O6 Mn1 N1 88.10(6) . .
O1 Mn1 N1 90.53(5) . .
O1 Mn1 N1 90.53(5) 2_655 .
N2 Mn1 N1 180.000(1) 1_565 .
O7 Mn2 O7 180.00(9) . 7_565
O7 Mn2 O2 95.03(8) . .
O7 Mn2 O2 84.97(8) 7_565 .
O7 Mn2 O2 84.97(8) . 7_565
O7 Mn2 O2 95.03(8) 7_565 7_565
O2 Mn2 O2 180.00(8) . 7_565
O7 Mn2 N3 88.74(9) . .
O7 Mn2 N3 91.26(9) 7_565 .
O2 Mn2 N3 87.93(8) . .
O2 Mn2 N3 92.07(8) 7_565 .
O7 Mn2 N3 91.26(9) . 7_565
O7 Mn2 N3 88.74(9) 7_565 7_565
O2 Mn2 N3 92.07(8) . 7_565
O2 Mn2 N3 87.93(8) 7_565 7_565
N3 Mn2 N3 180.000(1) . 7_565
N1 C1 C2 123.7(3) . .
N1 C1 H1 118.1 . .
C2 C1 H1 118.1 . .
C1 C2 C3 119.1(3) . .
C1 C2 H2 120.5 . .
C3 C2 H2 120.5 . .
C2 C3 C2 117.2(3) 2_655 .
C2 C3 C4 121.40(17) 2_655 .
C2 C3 C4 121.40(17) . .
C5 C4 C5 118.1(4) . 2_655
C5 C4 C3 120.95(18) . .
C5 C4 C3 120.95(18) 2_655 .
C6 C5 C4 118.8(3) . .
C6 C5 H5 120.6 . .
C4 C5 H5 120.6 . .
N2 C6 C5 124.4(3) . .
N2 C6 H6 117.8 . .
C5 C6 H6 117.8 . .
O1 C7 O2 125.0(2) . .
O1 C7 C8 116.9(2) . .
O2 C7 C8 118.1(2) . .
N4 C8 C10 118.6(2) . .
N4 C8 C7 114.9(2) . .
C10 C8 C7 126.5(2) . .
O4 C9 O3 125.4(3) . .
O4 C9 C10 117.4(3) . .
O3 C9 C10 117.2(2) . .
C11 C10 C8 118.4(3) . .
C11 C10 C9 119.7(3) . .
C8 C10 C9 121.9(2) . .
C12 C11 C10 121.4(3) . .
C12 C11 H11 119.3 . .
C10 C11 H11 119.3 . .
C13 C12 C11 119.1(3) . .
C13 C12 H12 120.5 . .
C11 C12 H12 120.5 . .
N4 C13 C12 119.9(3) . .
N4 C13 H13 120.0 . .
C12 C13 H13 120.0 . .
N3 C14 C15 123.3(3) . .
N3 C14 H14 118.3 . .
C15 C14 H14 118.3 . .
C14 C15 C16 120.2(3) . .
C14 C15 H15 119.9 . .
C16 C15 H15 119.9 . .
C17 C16 C15 116.6(2) . .
C17 C16 C16 121.5(3) . 5_565
C15 C16 C16 121.9(3) . 5_565
C16 C17 C18 120.0(2) . .
C16 C17 H17 120.0 . .
C18 C17 H17 120.0 . .
N3 C18 C17 123.3(2) . .
N3 C18 H18 118.4 . .
C17 C18 H18 118.4 . .
C1 N1 C1 117.2(3) 2_655 .
C1 N1 Mn1 121.41(17) 2_655 .
C1 N1 Mn1 121.41(17) . .
C6 N2 C6 115.6(3) 2_655 .
C6 N2 Mn1 122.21(16) 2_655 1_545
C6 N2 Mn1 122.21(16) . 1_545
C18 N3 C14 116.6(2) . .
C18 N3 Mn2 121.50(18) . .
C14 N3 Mn2 121.68(19) . .
O5 N4 C13 117.9(2) . .
O5 N4 C8 119.4(2) . .
C13 N4 C8 122.7(2) . .
C7 O1 Mn1 153.21(18) . .
C7 O2 Mn2 156.52(18) . .
Mn1 O6 H6A 109.1 . .
Mn1 O6 H6B 109.0 . .
H6A O6 H6B 109.5 . .
Mn2 O7 H7A 109.3 . .
Mn2 O7 H7C 109.0 . .
H7A O7 H7C 109.5 . .

loop_
_geom_bond_atom_site_label_1
_geom_bond_atom_site_label_2
_geom_bond_distance
_geom_bond_site_symmetry_2
Mn1 O6 2.142(2) 2_655
Mn1 O6 2.142(2) .
Mn1 O1 2.1765(19) .
Mn1 O1 2.1765(19) 2_655
Mn1 N2 2.261(3) 1_565
Mn1 N1 2.265(3) .
Mn2 O7 2.168(2) .
Mn2 O7 2.168(2) 7_565
Mn2 O2 2.2009(18) .
Mn2 O2 2.2009(18) 7_565
Mn2 N3 2.228(2) .
Mn2 N3 2.228(2) 7_565
C1 N1 1.326(3) .
C1 C2 1.375(4) .
C1 H1 0.9300 .
C2 C3 1.391(4) .
C2 H2 0.9300 .
C3 C2 1.391(4) 2_655
C3 C4 1.493(5) .
C4 C5 1.382(4) .
C4 C5 1.382(4) 2_655
C5 C6 1.375(4) .
C5 H5 0.9300 .
C6 N2 1.339(3) .
C6 H6 0.9300 .
C7 O1 1.249(3) .
C7 O2 1.254(3) .
C7 C8 1.500(3) .
C8 N4 1.363(4) .
C8 C10 1.397(4) .
C9 O4 1.231(3) .
C9 O3 1.253(3) .
C9 C10 1.494(4) .
C10 C11 1.382(4) .
C11 C12 1.376(5) .
C11 H11 0.9300 .
C12 C13 1.368(5) .
C12 H12 0.9300 .
C13 N4 1.344(4) .
C13 H13 0.9300 .
C14 N3 1.331(4) .
C14 C15 1.374(4) .
C14 H14 0.9300 .
C15 C16 1.377(4) .
C15 H15 0.9300 .
C16 C17 1.368(4) .
C16 C16 1.481(5) 5_565
C17 C18 1.387(4) .
C17 H17 0.9300 .
C18 N3 1.322(4) .
C18 H18 0.9300 .
N1 C1 1.326(3) 2_655
N2 C6 1.339(3) 2_655
N2 Mn1 2.261(3) 1_545
N4 O5 1.327(3) .
O6 H6A 0.8499 .
O6 H6B 0.8500 .
O7 H7A 0.8500 .
O7 H7C 0.8500 .

loop_
_geom_hbond_atom_site_label_D
_geom_hbond_atom_site_label_H
_geom_hbond_atom_site_label_A
_geom_hbond_distance_DH
_geom_hbond_distance_HA
_geom_hbond_distance_DA
_geom_hbond_angle_DHA
_geom_hbond_site_symmetry_A
O6 H6A O4 0.85 2.28 2.714(3) 112.3 5_665
O6 H6B O3 0.85 2.54 3.197(3) 134.5 5_665
O7 H7C N4 0.85 2.59 3.244(3) 134.0 4
